data_7025542
loop_
_publ_author_name
'Dong, Zhaojun'
'Zhao, Lang'
'Liang, Zhiqiang'
'Chen, Peng'
'Yan, Yan'
'Li, Jiyang'
'Yu, Jihong'
'Xu, Ruren'

_publ_section_title
;
 [Zn(HPO(3))(C(11)N(2)O(2)H(12))] and
 [Zn(3)(H(2)O)(PO(4))(HPO(4))(C(6)H(9)N(3)O(2))(2) (C(6)H(8)N(3)O(2))]:
 homochiral zinc phosphite/phosphate networks with biofunctional amino
 acids.
;
_journal_issue 23
_journal_name_full 'Dalton transactions (Cambridge, England : 2003)'
_journal_page_first 5439
_journal_page_last 5445
_journal_paper_doi 10.1039/c001621g
_journal_volume 39
_journal_year 2010
_chemical_absolute_configuration unk
_chemical_formula_sum 'C18 H29 N9 O15 P2 Zn3'
_chemical_formula_weight 869.55
_chemical_name_common ZnPO-CJ41
_chemical_name_systematic
;
?
;
_space_group_IT_number 18
_symmetry_cell_setting orthorhombic
_symmetry_space_group_name_Hall 'P 2 2ab'
_symmetry_space_group_name_H-M 'P 21 21 2'
_atom_sites_solution_hydrogens geom
_atom_sites_solution_primary direct
_atom_sites_solution_secondary difmap
_audit_creation_method SHELXL-97
_cell_angle_alpha 90.00
_cell_angle_beta 90.00
_cell_angle_gamma 90.00
_cell_formula_units_Z 4
_cell_length_a 11.5817(5)
_cell_length_b 47.577(2)
_cell_length_c 5.1514(2)
_cell_measurement_temperature 293(2)
_cell_volume 2838.5(2)
_computing_cell_refinement 'Bruker SMART'
_computing_data_collection 'Bruker SMART'
_computing_data_reduction 'Bruker SAINT'
_computing_molecular_graphics SHELXP-97
_computing_publication_material SHELXTL
_computing_structure_refinement 'SHELXL-97 (Sheldrick, 1997)'
_computing_structure_solution 'SHELXS-97 (Sheldrick, 1990)'
_diffrn_ambient_temperature 293(2)
_diffrn_detector_area_resol_mean 5.00cm
_diffrn_measured_fraction_theta_full 0.999
_diffrn_measured_fraction_theta_max 0.999
_diffrn_measurement_device_type 'CCD area detector'
_diffrn_measurement_method 'phi and omega scans'
_diffrn_radiation_monochromator graphite
_diffrn_radiation_source 'fine-focus sealed tube'
_diffrn_radiation_type MoK\a
_diffrn_radiation_wavelength 0.71073
_diffrn_reflns_av_R_equivalents 0.1059
_diffrn_reflns_av_sigmaI/netI 0.1536
_diffrn_reflns_limit_h_max 15
_diffrn_reflns_limit_h_min -14
_diffrn_reflns_limit_k_max 63
_diffrn_reflns_limit_k_min -53
_diffrn_reflns_limit_l_max 6
_diffrn_reflns_limit_l_min -6
_diffrn_reflns_number 20912
_diffrn_reflns_theta_full 28.30
_diffrn_reflns_theta_max 28.30
_diffrn_reflns_theta_min 1.71
_diffrn_standards_decay_% none
_diffrn_standards_interval_count none
_diffrn_standards_interval_time none
_diffrn_standards_number none
_exptl_absorpt_coefficient_mu 2.718
_exptl_absorpt_correction_T_max 0.6124
_exptl_absorpt_correction_T_min 0.5498
_exptl_absorpt_correction_type empirical
_exptl_absorpt_process_details SADABS
_exptl_crystal_colour COLORLESS
_exptl_crystal_density_diffrn 2.035
_exptl_crystal_density_method 'not measured'
_exptl_crystal_description PLATE
_exptl_crystal_F_000 1760
_exptl_crystal_size_max 0.15
_exptl_crystal_size_mid 0.12
_exptl_crystal_size_min 0.10
_refine_diff_density_max 0.595
_refine_diff_density_min -0.635
_refine_diff_density_rms 0.125
_refine_ls_abs_structure_details 'Flack H D (1983), Acta Cryst. A39, 876-881'
_refine_ls_abs_structure_Flack 0.029(16)
_refine_ls_extinction_method none
_refine_ls_goodness_of_fit_ref 0.849
_refine_ls_hydrogen_treatment mixed
_refine_ls_matrix_type full
_refine_ls_number_parameters 429
_refine_ls_number_reflns 7034
_refine_ls_number_restraints 4
_refine_ls_restrained_S_all 0.849
_refine_ls_R_factor_all 0.0974
_refine_ls_R_factor_gt 0.0524
_refine_ls_shift/su_max 0.002
_refine_ls_shift/su_mean 0.000
_refine_ls_structure_factor_coef Fsqd
_refine_ls_weighting_details 'calc w=1/[\s^2^(Fo^2^)+(0.0217P)^2^+0.0000P] where P=(Fo^2^+2Fc^2^)/3'
_refine_ls_weighting_scheme calc
_refine_ls_wR_factor_gt 0.0811
_refine_ls_wR_factor_ref 0.0916
_reflns_number_gt 4331
_reflns_number_total 7034
_reflns_threshold_expression >2sigma(I)
_cod_data_source_file c001621g.txt
_cod_data_source_block 1
_cod_depositor_comments
;
The following automatic conversions were performed:

'_chemical_absolute_configuration' value 'UNK' changed to 'unk'
according to /home/saulius/struct/CIF-dictionaries/cif_core.dic
dictionary named 'cif_core.dic' version 2.4.2 from
2011-04-26.

'_symmetry_cell_setting' value 'Orthorhombic' changed to
'orthorhombic' according to
/home/saulius/struct/CIF-dictionaries/cif_core.dic dictionary named
'cif_core.dic' version 2.4.2 from 2011-04-26.

Automatic conversion script
Id: cif_fix_values 1891 2012-01-12 08:04:46Z andrius 
;
_cod_original_cell_volume 2838.6(2)
_cod_original_sg_symbol_H-M P2(1)2(1)2
_cod_database_code 7025542

loop_
_symmetry_equiv_pos_as_xyz
'x, y, z'
'-x, -y, z'
'-x+1/2, y+1/2, -z'
'x+1/2, -y+1/2, -z'

loop_
_atom_site_label
_atom_site_type_symbol
_atom_site_fract_x
_atom_site_fract_y
_atom_site_fract_z
_atom_site_U_iso_or_equiv
_atom_site_adp_type
_atom_site_occupancy
_atom_site_symmetry_multiplicity
_atom_site_calc_flag
_atom_site_refinement_flags
Zn1 Zn 0.49705(7) 0.874641(14) 0.81468(13) 0.01660(17) Uani 1 1 d .
Zn2 Zn 0.55889(6) 0.942892(15) 0.39267(14) 0.01694(17) Uani 1 1 d .
Zn3 Zn 0.83174(7) 0.841157(16) 0.10945(16) 0.0265(2) Uani 1 1 d .
P1 P 0.40904(14) 0.93712(3) 0.8770(3) 0.0131(4) Uani 1 1 d .
P2 P 0.64872(15) 0.88029(3) 0.3285(3) 0.0146(4) Uani 1 1 d .
O1 O 0.6913(4) 0.74760(9) 0.2663(9) 0.0364(14) Uani 1 1 d .
O2 O 0.0204(4) 0.87099(8) 1.2458(7) 0.0207(11) Uani 1 1 d .
O3 O 0.5997(5) 0.78712(9) 0.3672(11) 0.0452(15) Uani 1 1 d .
O4 O 1.0190(4) 0.94873(10) -0.3022(8) 0.0352(13) Uani 1 1 d .
O5 O 0.0985(4) 0.87064(9) 0.8480(8) 0.0311(12) Uani 1 1 d .
O6 O 1.0910(4) 0.93932(8) 0.0867(8) 0.0210(10) Uani 1 1 d .
O7 O 0.4296(4) 0.93627(8) 0.1664(7) 0.0214(10) Uani 1 1 d .
O8 O 0.6252(4) 0.88051(9) 1.0398(7) 0.0238(11) Uani 1 1 d .
O9 O 0.3978(4) 0.90742(8) 0.7649(8) 0.0167(10) Uani 1 1 d .
O10 O 0.4974(4) 0.95422(8) 0.7306(7) 0.0187(10) Uani 1 1 d .
O11 O 0.5562(4) 0.86399(9) 0.4765(8) 0.0241(11) Uani 1 1 d .
O12 O 0.2881(4) 0.95200(8) 0.8242(8) 0.0196(11) Uani 1 1 d D
H1 H 0.223(3) 0.9473(12) 0.935(9) 0.023 Uiso 1 1 d D
O13 O 0.7685(3) 0.86619(8) 0.3684(8) 0.0209(10) Uani 1 1 d .
O14 O 0.6615(4) 0.91046(8) 0.4298(8) 0.0204(11) Uani 1 1 d .
O1W O 0.8811(4) 0.85759(10) -0.2141(8) 0.0409(14) Uani 1 1 d D
H2 H 0.9503 0.8633 -0.2179 0.049 Uiso 1 1 d RD
H3 H 0.8430 0.8641 -0.3402 0.049 Uiso 1 1 d RD
C1 C 0.2660(6) 0.80990(15) 1.0338(14) 0.033(2) Uani 1 1 d .
H4 H 0.2072 0.8014 1.1286 0.040 Uiso 1 1 calc R
C2 C 1.0101(6) 0.94031(12) -0.0757(12) 0.0177(14) Uani 1 1 d .
C3 C 0.6876(6) 0.99546(13) 0.4657(12) 0.0253(17) Uani 1 1 d .
H5 H 0.6366 1.0004 0.5973 0.030 Uiso 1 1 calc R
C4 C 0.4017(6) 0.81720(13) 0.7455(12) 0.0226(17) Uani 1 1 d .
H4A H 0.4519 0.8143 0.6072 0.027 Uiso 1 1 calc R
C5 C 0.7701(6) 0.97315(12) 0.1503(13) 0.0193(15) Uani 1 1 d .
C6 C 0.6606(6) 0.77295(16) 0.2273(14) 0.0270(17) Uani 1 1 d .
C7 C 0.8348(6) 0.99604(14) 0.2026(15) 0.0375(19) Uani 1 1 d .
H6 H 0.9028 1.0013 0.1200 0.045 Uiso 1 1 calc R
C8 C 0.3140(6) 0.83581(13) 1.0762(12) 0.0209(16) Uani 1 1 d .
C9 C 0.9822(6) 0.76413(14) 0.2432(14) 0.035(2) Uani 1 1 d .
H7 H 0.9882 0.7449 0.2126 0.042 Uiso 1 1 calc R
C10 C 0.2189(5) 0.88251(12) 1.2041(12) 0.0154(14) Uani 1 1 d .
H10 H 0.2631 0.8928 1.0726 0.018 Uiso 1 1 calc R
C11 C 0.7895(6) 0.95062(13) -0.0469(11) 0.0207(16) Uani 1 1 d .
H11A H 0.8036 0.9595 -0.2136 0.025 Uiso 1 1 calc R
H11B H 0.7193 0.9397 -0.0626 0.025 Uiso 1 1 calc R
C12 C 1.0078(6) 0.80578(13) 0.4077(14) 0.0290(16) Uani 1 1 d .
H12 H 1.0355 0.8202 0.5127 0.035 Uiso 1 1 calc R
C13 C 0.9123(6) 0.78275(13) 0.1155(14) 0.0263(17) Uani 1 1 d .
C14 C 0.8284(6) 0.77761(13) -0.0964(14) 0.0288(17) Uani 1 1 d .
H14A H 0.8299 0.7578 -0.1411 0.035 Uiso 1 1 calc R
H14B H 0.8522 0.7881 -0.2485 0.035 Uiso 1 1 calc R
C15 C 0.7049(6) 0.78593(13) -0.0260(13) 0.0268(18) Uani 1 1 d .
H8 H 0.6548 0.7791 -0.1656 0.032 Uiso 1 1 calc R
C16 C 0.8908(5) 0.93029(13) 0.0115(11) 0.0149(14) Uani 1 1 d .
H9 H 0.8749 0.9131 -0.0870 0.018 Uiso 1 1 calc R
C17 C 0.2861(6) 0.85621(12) 1.2859(12) 0.0212(16) Uani 1 1 d .
H17A H 0.3578 0.8622 1.3658 0.025 Uiso 1 1 calc R
H17B H 0.2415 0.8465 1.4177 0.025 Uiso 1 1 calc R
C18 C 0.1018(5) 0.87401(13) 1.0912(13) 0.0185(14) Uani 1 1 d .
N1 N 0.3222(5) 0.79915(11) 0.8240(12) 0.0301(15) Uani 1 1 d .
H11 H 0.3081 0.7831 0.7536 0.036 Uiso 1 1 calc R
N2 N 0.3995(4) 0.84003(10) 0.8921(10) 0.0197(12) Uani 1 1 d .
N3 N 0.2020(4) 0.90066(10) 1.4357(9) 0.0200(13) Uani 1 1 d .
H4B H 0.1682 0.8908 1.5611 0.024 Uiso 1 1 calc R
H4C H 0.1576 0.9152 1.3937 0.024 Uiso 1 1 calc R
H4D H 0.2702 0.9069 1.4911 0.024 Uiso 1 1 calc R
N4 N 0.8908(4) 0.92201(10) 0.2899(9) 0.0185(13) Uani 1 1 d .
H10A H 0.9306 0.9346 0.3815 0.022 Uiso 1 1 calc R
H10B H 0.9233 0.9052 0.3069 0.022 Uiso 1 1 calc R
H10C H 0.8185 0.9214 0.3479 0.022 Uiso 1 1 calc R
N5 N 0.6767(5) 0.97305(10) 0.3188(10) 0.0189(13) Uani 1 1 d .
N6 N 0.7805(5) 1.00997(11) 0.4019(13) 0.0388(17) Uani 1 1 d .
H7A H 0.8031 1.0254 0.4724 0.047 Uiso 1 1 calc R
N7 N 0.6929(5) 0.81687(10) -0.0192(10) 0.0294(15) Uani 1 1 d .
H9A H 0.6319 0.8209 0.0822 0.035 Uiso 1 1 calc R
H9B H 0.6752 0.8226 -0.1809 0.035 Uiso 1 1 calc R
N8 N 0.9296(5) 0.80907(10) 0.2218(11) 0.0244(14) Uani 1 1 d .
N9 N 1.0411(5) 0.77923(12) 0.4232(12) 0.0350(16) Uani 1 1 d .
H3A H 1.0916 0.7727 0.5295 0.042 Uiso 1 1 calc R

loop_
_atom_site_aniso_label
_atom_site_aniso_U_11
_atom_site_aniso_U_22
_atom_site_aniso_U_33
_atom_site_aniso_U_23
_atom_site_aniso_U_13
_atom_site_aniso_U_12
Zn1 0.0158(4) 0.0181(4) 0.0159(4) 0.0012(3) 0.0002(4) 0.0003(4)
Zn2 0.0156(4) 0.0183(4) 0.0169(4) -0.0005(3) 0.0012(4) 0.0000(3)
Zn3 0.0332(5) 0.0233(4) 0.0229(4) 0.0035(4) 0.0054(4) 0.0093(4)
P1 0.0127(9) 0.0151(9) 0.0115(8) -0.0014(7) -0.0010(8) -0.0007(6)
P2 0.0123(9) 0.0183(9) 0.0132(9) 0.0012(7) -0.0006(8) 0.0011(7)
O1 0.035(3) 0.015(3) 0.059(3) 0.011(2) 0.014(3) 0.005(2)
O2 0.015(3) 0.030(3) 0.018(2) 0.004(2) 0.003(2) -0.003(2)
O3 0.057(4) 0.033(3) 0.045(3) 0.010(3) 0.018(3) 0.010(3)
O4 0.024(3) 0.064(4) 0.017(2) 0.014(2) 0.002(2) -0.012(3)
O5 0.025(3) 0.054(3) 0.014(3) -0.004(2) -0.002(2) -0.009(2)
O6 0.016(3) 0.023(2) 0.024(2) -0.001(2) 0.005(2) -0.0041(19)
O7 0.020(3) 0.034(3) 0.010(2) 0.001(2) -0.002(2) 0.002(2)
O8 0.017(3) 0.037(3) 0.016(2) 0.001(2) -0.001(2) 0.001(2)
O9 0.017(2) 0.011(2) 0.023(3) 0.0003(18) -0.003(2) -0.0001(18)
O10 0.017(2) 0.019(2) 0.020(2) -0.0016(18) 0.003(2) -0.002(2)
O11 0.021(3) 0.029(3) 0.023(2) -0.003(2) 0.005(2) -0.008(2)
O12 0.014(3) 0.019(2) 0.026(3) 0.007(2) 0.004(2) 0.0075(19)
O13 0.013(2) 0.031(3) 0.019(2) -0.009(2) -0.008(2) 0.0064(19)
O14 0.021(3) 0.014(2) 0.027(3) 0.002(2) -0.001(2) -0.0027(19)
O1W 0.020(3) 0.082(4) 0.021(3) 0.017(3) -0.008(2) -0.010(3)
C1 0.027(5) 0.035(5) 0.038(5) 0.016(4) 0.014(4) -0.005(4)
C2 0.015(3) 0.009(3) 0.029(4) -0.004(3) -0.003(4) -0.005(3)
C3 0.032(5) 0.020(4) 0.023(4) 0.001(3) 0.006(3) 0.005(3)
C4 0.021(4) 0.026(4) 0.020(4) -0.003(3) 0.002(3) -0.004(3)
C5 0.021(4) 0.015(3) 0.022(4) 0.007(3) 0.002(3) 0.003(3)
C6 0.013(4) 0.036(5) 0.031(4) -0.004(4) 0.008(4) -0.005(3)
C7 0.027(4) 0.024(4) 0.062(5) -0.003(4) 0.012(4) 0.001(4)
C8 0.019(4) 0.019(4) 0.024(4) 0.004(3) 0.002(3) 0.004(3)
C9 0.026(5) 0.013(4) 0.066(6) 0.004(4) -0.001(4) 0.002(3)
C10 0.016(4) 0.016(3) 0.014(3) -0.005(3) 0.004(3) -0.001(3)
C11 0.012(4) 0.030(4) 0.021(4) -0.003(3) 0.001(3) -0.002(3)
C12 0.026(4) 0.025(4) 0.036(4) 0.005(3) 0.008(4) -0.006(3)
C13 0.023(4) 0.026(4) 0.030(4) -0.002(4) 0.017(4) -0.002(3)
C14 0.036(5) 0.021(4) 0.029(4) 0.005(3) 0.012(4) -0.004(3)
C15 0.026(4) 0.020(4) 0.034(4) -0.004(3) 0.000(4) -0.003(3)
C16 0.012(4) 0.021(4) 0.012(3) -0.001(3) 0.004(3) -0.001(3)
C17 0.017(4) 0.026(4) 0.021(4) -0.003(3) -0.002(3) -0.004(3)
C18 0.014(3) 0.022(4) 0.020(3) -0.004(3) 0.001(3) 0.003(3)
N1 0.031(4) 0.017(3) 0.043(4) -0.013(3) 0.004(4) -0.005(3)
N2 0.027(3) 0.014(3) 0.019(3) 0.007(3) 0.002(3) 0.001(2)
N3 0.016(3) 0.021(3) 0.023(3) 0.002(2) 0.001(3) 0.003(2)
N4 0.013(3) 0.018(3) 0.025(3) 0.005(2) 0.002(3) 0.002(2)
N5 0.022(3) 0.018(3) 0.017(3) 0.000(2) 0.006(3) 0.002(2)
N6 0.042(4) 0.015(3) 0.059(4) -0.009(3) 0.000(4) -0.009(3)
N7 0.030(4) 0.024(3) 0.034(3) 0.006(3) -0.003(3) 0.000(3)
N8 0.024(3) 0.017(3) 0.032(3) 0.001(3) -0.001(3) 0.001(3)
N9 0.018(4) 0.039(4) 0.048(4) 0.026(3) 0.005(3) 0.002(3)

loop_
_atom_type_symbol
_atom_type_description
_atom_type_scat_dispersion_real
_atom_type_scat_dispersion_imag
_atom_type_scat_source
C C 0.0033 0.0016 'International Tables Vol C Tables 4.2.6.8 and 6.1.1.4'
H H 0.0000 0.0000 'International Tables Vol C Tables 4.2.6.8 and 6.1.1.4'
N N 0.0061 0.0033 'International Tables Vol C Tables 4.2.6.8 and 6.1.1.4'
O O 0.0106 0.0060 'International Tables Vol C Tables 4.2.6.8 and 6.1.1.4'
P P 0.1023 0.0942 'International Tables Vol C Tables 4.2.6.8 and 6.1.1.4'
Zn Zn 0.2839 1.4301 'International Tables Vol C Tables 4.2.6.8 and 6.1.1.4'

loop_
_geom_angle_atom_site_label_1
_geom_angle_atom_site_label_2
_geom_angle_atom_site_label_3
_geom_angle
_geom_angle_site_symmetry_1
_geom_angle_site_symmetry_3
O8 Zn1 O11 108.07(19) . .
O8 Zn1 O9 114.92(18) . .
O11 Zn1 O9 107.36(17) . .
O8 Zn1 N2 115.6(2) . .
O11 Zn1 N2 99.2(2) . .
O9 Zn1 N2 110.15(19) . .
O7 Zn2 O10 107.53(19) . .
O7 Zn2 O14 113.75(17) . .
O10 Zn2 O14 110.56(17) . .
O7 Zn2 N5 121.94(19) . .
O10 Zn2 N5 102.59(19) . .
O14 Zn2 N5 99.70(19) . .
O1W Zn3 O13 117.3(2) . .
O1W Zn3 N8 113.2(2) . .
O13 Zn3 N8 119.2(2) . .
O1W Zn3 N7 100.3(2) . .
O13 Zn3 N7 105.6(2) . .
N8 Zn3 N7 96.1(2) . .
O10 P1 O7 113.6(3) . 1_556
O10 P1 O9 111.5(2) . .
O7 P1 O9 111.1(2) 1_556 .
O10 P1 O12 105.7(2) . .
O7 P1 O12 108.6(2) 1_556 .
O9 P1 O12 105.7(2) . .
O8 P2 O11 111.6(3) 1_554 .
O8 P2 O14 110.2(3) 1_554 .
O11 P2 O14 111.9(2) . .
O8 P2 O13 107.1(3) 1_554 .
O11 P2 O13 110.0(3) . .
O14 P2 O13 105.8(2) . .
P1 O7 Zn2 135.8(3) 1_554 .
P2 O8 Zn1 137.6(3) 1_556 .
P1 O9 Zn1 129.5(3) . .
P1 O10 Zn2 122.9(2) . .
P2 O11 Zn1 124.3(3) . .
P1 O12 H1 118(3) . .
P2 O13 Zn3 120.9(2) . .
P2 O14 Zn2 130.2(3) . .
Zn3 O1W H2 115.5 . .
Zn3 O1W H3 131.2 . .
H2 O1W H3 111.1 . .
N1 C1 C8 105.7(6) . .
N1 C1 H4 127.1 . .
C8 C1 H4 127.1 . .
O4 C2 O6 125.2(6) . .
O4 C2 C16 117.0(6) . .
O6 C2 C16 117.8(5) . .
N5 C3 N6 111.1(6) . .
N5 C3 H5 124.5 . .
N6 C3 H5 124.5 . .
N1 C4 N2 110.2(6) . .
N1 C4 H4A 124.9 . .
N2 C4 H4A 124.9 . .
C7 C5 N5 108.1(6) . .
C7 C5 C11 129.1(6) . .
N5 C5 C11 122.7(6) . .
O3 C6 O1 126.5(7) . .
O3 C6 C15 118.5(7) . .
O1 C6 C15 115.0(6) . .
C5 C7 N6 106.5(7) . .
C5 C7 H6 126.7 . .
N6 C7 H6 126.7 . .
C1 C8 N2 108.1(6) . .
C1 C8 C17 127.9(6) . .
N2 C8 C17 123.9(6) . .
N9 C9 C13 106.4(6) . .
N9 C9 H7 126.8 . .
C13 C9 H7 126.8 . .
N3 C10 C18 110.0(5) . .
N3 C10 C17 108.7(5) . .
C18 C10 C17 109.8(5) . .
N3 C10 H10 109.5 . .
C18 C10 H10 109.5 . .
C17 C10 H10 109.5 . .
C5 C11 C16 115.5(5) . .
C5 C11 H11A 108.4 . .
C16 C11 H11A 108.4 . .
C5 C11 H11B 108.4 . .
C16 C11 H11B 108.4 . .
H11A C11 H11B 107.5 . .
N9 C12 N8 110.8(6) . .
N9 C12 H12 124.6 . .
N8 C12 H12 124.6 . .
C9 C13 N8 108.1(6) . .
C9 C13 C14 129.4(6) . .
N8 C13 C14 122.4(6) . .
C13 C14 C15 113.3(6) . .
C13 C14 H14A 108.9 . .
C15 C14 H14A 108.9 . .
C13 C14 H14B 108.9 . .
C15 C14 H14B 108.9 . .
H14A C14 H14B 107.7 . .
N7 C15 C14 110.6(5) . .
N7 C15 C6 110.5(5) . .
C14 C15 C6 114.3(6) . .
N7 C15 H8 107.1 . .
C14 C15 H8 107.1 . .
C6 C15 H8 107.1 . .
N4 C16 C2 111.5(5) . .
N4 C16 C11 110.6(5) . .
C2 C16 C11 115.6(5) . .
N4 C16 H9 106.1 . .
C2 C16 H9 106.1 . .
C11 C16 H9 106.1 . .
C8 C17 C10 116.3(5) . .
C8 C17 H17A 108.2 . .
C10 C17 H17A 108.2 . .
C8 C17 H17B 108.2 . .
C10 C17 H17B 108.2 . .
H17A C17 H17B 107.4 . .
O2 C18 O5 126.8(6) . .
O2 C18 C10 117.4(5) . .
O5 C18 C10 115.9(6) . .
C4 N1 C1 109.4(6) . .
C4 N1 H11 125.3 . .
C1 N1 H11 125.3 . .
C4 N2 C8 106.6(5) . .
C4 N2 Zn1 122.8(4) . .
C8 N2 Zn1 130.4(4) . .
C10 N3 H4B 109.5 . .
C10 N3 H4C 109.5 . .
H4B N3 H4C 109.5 . .
C10 N3 H4D 109.5 . .
H4B N3 H4D 109.5 . .
H4C N3 H4D 109.5 . .
C16 N4 H10A 109.5 . .
C16 N4 H10B 109.5 . .
H10A N4 H10B 109.5 . .
C16 N4 H10C 109.5 . .
H10A N4 H10C 109.5 . .
H10B N4 H10C 109.5 . .
C3 N5 C5 106.4(5) . .
C3 N5 Zn2 122.3(4) . .
C5 N5 Zn2 130.4(4) . .
C3 N6 C7 107.9(6) . .
C3 N6 H7A 126.1 . .
C7 N6 H7A 126.1 . .
C15 N7 Zn3 119.1(4) . .
C15 N7 H9A 107.5 . .
Zn3 N7 H9A 107.5 . .
C15 N7 H9B 107.5 . .
Zn3 N7 H9B 107.5 . .
H9A N7 H9B 107.0 . .
C12 N8 C13 106.1(5) . .
C12 N8 Zn3 133.6(5) . .
C13 N8 Zn3 119.9(5) . .
C12 N9 C9 108.5(6) . .
C12 N9 H3A 125.7 . .
C9 N9 H3A 125.7 . .

loop_
_geom_bond_atom_site_label_1
_geom_bond_atom_site_label_2
_geom_bond_distance
_geom_bond_site_symmetry_2
Zn1 O8 1.904(4) .
Zn1 O11 1.940(4) .
Zn1 O9 1.955(4) .
Zn1 N2 2.036(5) .
Zn2 O7 1.924(4) .
Zn2 O10 1.957(4) .
Zn2 O14 1.957(4) .
Zn2 N5 2.016(5) .
Zn3 O1W 1.928(4) .
Zn3 O13 1.933(4) .
Zn3 N8 1.987(5) .
Zn3 N7 2.088(5) .
P1 O10 1.510(4) .
P1 O7 1.510(4) 1_556
P1 O9 1.532(4) .
P1 O12 1.592(4) .
P2 O8 1.512(4) 1_554
P2 O11 1.526(4) .
P2 O14 1.534(4) .
P2 O13 1.554(4) .
O1 C6 1.273(8) .
O2 C18 1.242(7) .
O3 C6 1.213(8) .
O4 C2 1.238(7) .
O5 C18 1.264(7) .
O6 C2 1.257(7) .
O7 P1 1.510(4) 1_554
O8 P2 1.512(4) 1_556
O12 H1 0.97(2) .
O1W H2 0.8466 .
O1W H3 0.8440 .
C1 N1 1.361(9) .
C1 C8 1.370(9) .
C1 H4 0.9300 .
C2 C16 1.529(8) .
C3 N5 1.314(7) .
C3 N6 1.320(8) .
C3 H5 0.9300 .
C4 N1 1.323(8) .
C4 N2 1.323(7) .
C4 H4A 0.9300 .
C5 C7 1.349(9) .
C5 N5 1.387(8) .
C5 C11 1.494(8) .
C6 C15 1.531(9) .
C7 N6 1.374(9) .
C7 H6 0.9300 .
C8 N2 1.386(8) .
C8 C17 1.488(8) .
C9 N9 1.357(8) .
C9 C13 1.369(9) .
C9 H7 0.9300 .
C10 N3 1.486(7) .
C10 C18 1.530(8) .
C10 C17 1.533(8) .
C10 H10 0.9800 .
C11 C16 1.550(8) .
C11 H11A 0.9700 .
C11 H11B 0.9700 .
C12 N9 1.323(8) .
C12 N8 1.327(8) .
C12 H12 0.9300 .
C13 N8 1.381(8) .
C13 C14 1.482(10) .
C14 C15 1.528(9) .
C14 H14A 0.9700 .
C14 H14B 0.9700 .
C15 N7 1.479(7) .
C15 H8 0.9800 .
C16 N4 1.487(7) .
C16 H9 0.9800 .
C17 H17A 0.9700 .
C17 H17B 0.9700 .
N1 H11 0.8600 .
N3 H4B 0.8900 .
N3 H4C 0.8900 .
N3 H4D 0.8900 .
N4 H10A 0.8900 .
N4 H10B 0.8900 .
N4 H10C 0.8900 .
N6 H7A 0.8600 .
N7 H9A 0.9000 .
N7 H9B 0.9000 .
N9 H3A 0.8600 .

loop_
_geom_hbond_atom_site_label_D
_geom_hbond_atom_site_label_H
_geom_hbond_atom_site_label_A
_geom_hbond_distance_DH
_geom_hbond_distance_HA
_geom_hbond_distance_DA
_geom_hbond_angle_DHA
_geom_hbond_site_symmetry_A
O12 H1 O6 0.97(2) 1.76(2) 2.721(6) 170(5) 1_456
N9 H3A O1 0.86 1.84 2.686(7) 169.7 4_566
N3 H4B O5 0.89 1.94 2.826(6) 176.8 1_556
N3 H4C O6 0.89 2.10 2.875(6) 145.1 1_456
N3 H4D O9 0.89 2.04 2.849(6) 150.2 1_556
N6 H7A O12 0.86 2.36 2.939(7) 125.3 2_675
N7 H9A O3 0.90 2.21 2.670(8) 111.2 .
N4 H10A O4 0.89 2.04 2.870(7) 154.9 1_556
N4 H10B O2 0.89 2.00 2.863(6) 162.5 1_654
N4 H10B O13 0.89 2.60 3.037(6) 111.3 .
N4 H10C O14 0.89 1.94 2.806(7) 165.0 .
N1 H11 O1 0.86 1.99 2.731(7) 143.1 4_466
O1W H2 O5 0.85 1.78 2.613(6) 165.8 1_654
O1W H2 O2 0.85 2.55 2.936(6) 109.0 1_654
O1W H3 O13 0.84 1.73 2.548(6) 161.3 1_554
